data_7035942
loop_
_publ_author_name
'He, Fan'
'Ruhlmann, Laurent'
'Gisselbrecht, Jean-Paul'
'Choua, Sylvie'
'Orio, Maylis'
'Wesolek, Marcel'
'Danopoulos, Andreas A.'
'Braunstein, Pierre'

_publ_section_title
;
 Dinuclear iridium and rhodium complexes with bridging
 arylimidazolide-N(3),C(2) ligands: synthetic, structural, reactivity,
 electrochemical and spectroscopic studies.
;
_journal_issue 39
_journal_name_full 'Dalton transactions (Cambridge, England : 2003)'
_journal_page_first 17030
_journal_page_last 17044
_journal_paper_doi 10.1039/c5dt02403j
_journal_volume 44
_journal_year 2015
_chemical_formula_moiety 'C40 H50 Ir2 N4'
_chemical_formula_sum 'C40 H50 Ir2 N4'
_chemical_formula_weight 971.24
_chemical_name_systematic
;
 ?
;
_space_group_IT_number 14
_symmetry_cell_setting monoclinic
_symmetry_space_group_name_Hall '-P 2ybc'
_symmetry_space_group_name_H-M 'P 1 21/c 1'
_atom_sites_solution_hydrogens geom
_atom_sites_solution_primary direct
_atom_sites_solution_secondary difmap
_audit_creation_method SHELXL-97
_audit_update_record
;
2015-03-06 deposited with the CCDC.
2015-07-23 downloaded from the CCDC.
;
_cell_angle_alpha 90.00
_cell_angle_beta 119.356(2)
_cell_angle_gamma 90.00
_cell_formula_units_Z 4
_cell_length_a 12.3621(4)
_cell_length_b 18.9590(6)
_cell_length_c 17.3685(5)
_cell_measurement_reflns_used 9938
_cell_measurement_temperature 173(2)
_cell_measurement_theta_max 32.01
_cell_measurement_theta_min 2.64
_cell_volume 3548.0(2)
_computing_cell_refinement 'Bruker SAINT'
_computing_data_collection 'Bruker APEX2'
_computing_data_reduction 'Bruker SAINT'
_computing_molecular_graphics 'Bruker SHELXTL'
_computing_publication_material 'Bruker SHELXTL'
_computing_structure_refinement 'SHELXL-97 (Sheldrick, 2008)'
_computing_structure_solution 'SHELXS-97 (Sheldrick, 2008)'
_diffrn_ambient_temperature 173(2)
_diffrn_measured_fraction_theta_full 0.997
_diffrn_measured_fraction_theta_max 0.997
_diffrn_measurement_device_type 'Bruker APEX-II CCD'
_diffrn_measurement_method '\f and \w scans'
_diffrn_radiation_monochromator triumph
_diffrn_radiation_source 'sealed tube'
_diffrn_radiation_type MoK\a
_diffrn_radiation_wavelength 0.71073
_diffrn_reflns_av_R_equivalents 0.0273
_diffrn_reflns_av_sigmaI/netI 0.0323
_diffrn_reflns_limit_h_max 18
_diffrn_reflns_limit_h_min -17
_diffrn_reflns_limit_k_max 28
_diffrn_reflns_limit_k_min -21
_diffrn_reflns_limit_l_max 25
_diffrn_reflns_limit_l_min -25
_diffrn_reflns_number 37595
_diffrn_reflns_theta_full 32.05
_diffrn_reflns_theta_max 32.05
_diffrn_reflns_theta_min 1.72
_exptl_absorpt_coefficient_mu 7.528
_exptl_absorpt_correction_T_max 0.3789
_exptl_absorpt_correction_T_min 0.1781
_exptl_absorpt_correction_type multi-scan
_exptl_absorpt_process_details sadabs
_exptl_crystal_colour black
_exptl_crystal_density_diffrn 1.818
_exptl_crystal_density_method 'not measured'
_exptl_crystal_description block
_exptl_crystal_F_000 1888
_exptl_crystal_size_max 0.35
_exptl_crystal_size_mid 0.22
_exptl_crystal_size_min 0.16
_refine_diff_density_max 4.207
_refine_diff_density_min -2.788
_refine_diff_density_rms 0.180
_refine_ls_extinction_method none
_refine_ls_goodness_of_fit_ref 1.111
_refine_ls_hydrogen_treatment constr
_refine_ls_matrix_type full
_refine_ls_number_parameters 421
_refine_ls_number_reflns 12351
_refine_ls_number_restraints 0
_refine_ls_restrained_S_all 1.111
_refine_ls_R_factor_all 0.0561
_refine_ls_R_factor_gt 0.0332
_refine_ls_shift/su_max 0.002
_refine_ls_shift/su_mean 0.000
_refine_ls_structure_factor_coef Fsqd
_refine_ls_weighting_details 'calc w=1/[\s^2^(Fo^2^)+(0.0087P)^2^+18.0730P] where P=(Fo^2^+2Fc^2^)/3'
_refine_ls_weighting_scheme calc
_refine_ls_wR_factor_gt 0.0580
_refine_ls_wR_factor_ref 0.0674
_reflns_number_gt 9432
_reflns_number_total 12351
_reflns_threshold_expression I>2\s(I)
_cod_data_source_file c5dt02403j2.cif
_cod_data_source_block pbad130306_02
_cod_depositor_comments
;
The following automatic conversions were performed:

'_symmetry_cell_setting' value 'Monoclinic' changed to 'monoclinic'
according to
/usr/data/users/saulius/crontab/automatic-downloads/rss-feeds/RSC/lib/dictionaries/cif_core.dic
dictionary named 'cif_core.dic' version 2.4.2 from 2011-04-26.

Automatic conversion script
Id: cif_fix_values 3271 2015-04-21 07:52:19Z andrius 

 Adding full bibliography for 7035941--7035944.cif.
;
_cod_original_cell_volume 3547.99(19)
_cod_original_sg_symbol_H-M 'P 21/c'
_cod_database_code 7035942

loop_
_symmetry_equiv_pos_as_xyz
'x, y, z'
'-x, y+1/2, -z+1/2'
'-x, -y, -z'
'x, -y-1/2, z-1/2'

loop_
_atom_site_label
_atom_site_type_symbol
_atom_site_fract_x
_atom_site_fract_y
_atom_site_fract_z
_atom_site_U_iso_or_equiv
_atom_site_adp_type
_atom_site_occupancy
_atom_site_symmetry_multiplicity
_atom_site_calc_flag
_atom_site_refinement_flags
C1 C 0.7456(3) 0.8704(2) 0.6826(3) 0.0171(7) Uani 1 1 d .
C2 C 0.8084(4) 0.9163(3) 0.5929(3) 0.0274(9) Uani 1 1 d .
H2 H 0.8595 0.9270 0.5677 0.033 Uiso 1 1 calc R
C3 C 0.6913(4) 0.9388(3) 0.5628(3) 0.0304(10) Uani 1 1 d .
H3 H 0.6449 0.9687 0.5135 0.036 Uiso 1 1 calc R
C4 C 0.5284(4) 0.9194(2) 0.6049(3) 0.0194(7) Uani 1 1 d .
C5 C 0.4310(4) 0.8822(2) 0.5359(3) 0.0240(8) Uani 1 1 d .
C6 C 0.3126(4) 0.8905(3) 0.5256(3) 0.0289(9) Uani 1 1 d .
H6 H 0.2455 0.8653 0.4798 0.035 Uiso 1 1 calc R
C7 C 0.2892(4) 0.9339(3) 0.5795(3) 0.0308(10) Uani 1 1 d .
C8 C 0.3878(5) 0.9709(3) 0.6455(3) 0.0312(10) Uani 1 1 d .
H8 H 0.3724 1.0016 0.6823 0.037 Uiso 1 1 calc R
C9 C 0.5086(4) 0.9647(2) 0.6599(3) 0.0255(9) Uani 1 1 d .
C10 C 0.4533(5) 0.8336(3) 0.4770(4) 0.0402(12) Uani 1 1 d .
H10A H 0.3793 0.8046 0.4425 0.060 Uiso 1 1 calc R
H10B H 0.5242 0.8029 0.5132 0.060 Uiso 1 1 calc R
H10C H 0.4711 0.8614 0.4370 0.060 Uiso 1 1 calc R
C11 C 0.1594(5) 0.9410(3) 0.5664(5) 0.0515(16) Uani 1 1 d .
H11A H 0.0990 0.9266 0.5062 0.077 Uiso 1 1 calc R
H11B H 0.1443 0.9901 0.5757 0.077 Uiso 1 1 calc R
H11C H 0.1509 0.9107 0.6089 0.077 Uiso 1 1 calc R
C12 C 0.6145(6) 1.0058(3) 0.7318(4) 0.0446(13) Uani 1 1 d .
H12A H 0.5817 1.0393 0.7583 0.067 Uiso 1 1 calc R
H12B H 0.6585 1.0316 0.7066 0.067 Uiso 1 1 calc R
H12C H 0.6719 0.9732 0.7774 0.067 Uiso 1 1 calc R
C13 C 0.6601(4) 0.7223(2) 0.7138(3) 0.0242(8) Uani 1 1 d .
H13 H 0.6900 0.7318 0.6738 0.029 Uiso 1 1 calc R
C14 C 0.5863(4) 0.7734(2) 0.7251(3) 0.0249(9) Uani 1 1 d .
H14 H 0.5653 0.8151 0.6903 0.030 Uiso 1 1 calc R
C15 C 0.5391(4) 0.7650(3) 0.7901(4) 0.0335(11) Uani 1 1 d .
H15A H 0.4748 0.7277 0.7683 0.040 Uiso 1 1 calc R
H15B H 0.4992 0.8096 0.7924 0.040 Uiso 1 1 calc R
C16 C 0.6395(5) 0.7460(3) 0.8835(4) 0.0361(12) Uani 1 1 d .
H16A H 0.6406 0.6942 0.8910 0.043 Uiso 1 1 calc R
H16B H 0.6186 0.7678 0.9264 0.043 Uiso 1 1 calc R
C17 C 0.7685(4) 0.7705(3) 0.9040(3) 0.0262(9) Uani 1 1 d .
H17 H 0.7951 0.8163 0.9280 0.031 Uiso 1 1 calc R
C18 C 0.8487(4) 0.7285(3) 0.8891(3) 0.0263(9) Uani 1 1 d .
H18 H 0.9283 0.7472 0.9052 0.032 Uiso 1 1 calc R
C19 C 0.8183(5) 0.6556(3) 0.8494(3) 0.0330(10) Uani 1 1 d .
H19A H 0.8162 0.6226 0.8928 0.040 Uiso 1 1 calc R
H19B H 0.8849 0.6400 0.8373 0.040 Uiso 1 1 calc R
C20 C 0.6938(4) 0.6522(2) 0.7636(3) 0.0307(10) Uani 1 1 d .
H20A H 0.6978 0.6149 0.7251 0.037 Uiso 1 1 calc R
H20B H 0.6278 0.6391 0.7776 0.037 Uiso 1 1 calc R
C21 C 1.0189(3) 0.8628(2) 0.8474(2) 0.0156(7) Uani 1 1 d .
C22 C 1.0853(4) 0.9276(2) 0.9711(3) 0.0246(8) Uani 1 1 d .
H22 H 1.1360 0.9552 1.0219 0.030 Uiso 1 1 calc R
C23 C 0.9654(4) 0.9095(2) 0.9411(3) 0.0247(9) Uani 1 1 d .
H23 H 0.9169 0.9214 0.9680 0.030 Uiso 1 1 calc R
C24 C 1.2396(4) 0.9059(2) 0.9208(3) 0.0199(8) Uani 1 1 d .
C25 C 1.3421(4) 0.8744(2) 0.9923(3) 0.0239(8) Uani 1 1 d .
C26 C 1.4584(4) 0.8830(2) 0.9989(3) 0.0276(9) Uani 1 1 d .
H26 H 1.5288 0.8620 1.0471 0.033 Uiso 1 1 calc R
C27 C 1.4742(4) 0.9213(3) 0.9373(3) 0.0276(9) Uani 1 1 d .
C28 C 1.3704(4) 0.9516(3) 0.8671(3) 0.0291(9) Uani 1 1 d .
H28 H 1.3803 0.9776 0.8242 0.035 Uiso 1 1 calc R
C29 C 1.2519(4) 0.9450(2) 0.8575(3) 0.0225(8) Uani 1 1 d .
C30 C 1.3273(5) 0.8303(3) 1.0584(3) 0.0381(12) Uani 1 1 d .
H30A H 1.4008 0.8004 1.0907 0.057 Uiso 1 1 calc R
H30B H 1.2535 0.8004 1.0275 0.057 Uiso 1 1 calc R
H30C H 1.3179 0.8611 1.1000 0.057 Uiso 1 1 calc R
C31 C 1.6018(5) 0.9306(3) 0.9469(4) 0.0402(13) Uani 1 1 d .
H31A H 1.6632 0.9057 0.9998 0.060 Uiso 1 1 calc R
H31B H 1.6225 0.9809 0.9523 0.060 Uiso 1 1 calc R
H31C H 1.6022 0.9113 0.8947 0.060 Uiso 1 1 calc R
C32 C 1.1414(5) 0.9784(3) 0.7809(3) 0.0363(12) Uani 1 1 d .
H32A H 1.0947 0.9424 0.7363 0.054 Uiso 1 1 calc R
H32B H 1.1695 1.0150 0.7548 0.054 Uiso 1 1 calc R
H32C H 1.0879 0.9997 0.8016 0.054 Uiso 1 1 calc R
C33 C 1.0856(4) 0.7126(2) 0.8058(3) 0.0265(9) Uani 1 1 d .
H33 H 1.0567 0.7213 0.8465 0.032 Uiso 1 1 calc R
C34 C 1.1661(4) 0.7616(3) 0.7995(3) 0.0309(10) Uani 1 1 d .
H34 H 1.1920 0.8010 0.8384 0.037 Uiso 1 1 calc R
C35 C 1.2138(5) 0.7556(3) 0.7350(4) 0.0433(14) Uani 1 1 d .
H35A H 1.2744 0.7163 0.7538 0.052 Uiso 1 1 calc R
H35B H 1.2583 0.7996 0.7371 0.052 Uiso 1 1 calc R
C36 C 1.1119(5) 0.7425(3) 0.6393(4) 0.0437(14) Uani 1 1 d .
H36A H 1.1363 0.7652 0.5988 0.052 Uiso 1 1 calc R
H36B H 1.1049 0.6912 0.6274 0.052 Uiso 1 1 calc R
C37 C 0.9864(4) 0.7707(3) 0.6199(3) 0.0302(10) Uani 1 1 d .
H37 H 0.9657 0.8178 0.5995 0.036 Uiso 1 1 calc R
C38 C 0.8997(4) 0.7309(3) 0.6305(3) 0.0272(9) Uani 1 1 d .
H38 H 0.8225 0.7525 0.6155 0.033 Uiso 1 1 calc R
C39 C 0.9198(5) 0.6561(3) 0.6642(3) 0.0337(11) Uani 1 1 d .
H39A H 0.9177 0.6243 0.6183 0.040 Uiso 1 1 calc R
H39B H 0.8509 0.6424 0.6748 0.040 Uiso 1 1 calc R
C40 C 1.0429(5) 0.6459(3) 0.7496(4) 0.0340(11) Uani 1 1 d .
H40A H 1.0336 0.6074 0.7844 0.041 Uiso 1 1 calc R
H40B H 1.1074 0.6315 0.7346 0.041 Uiso 1 1 calc R
Ir1 Ir 0.772310(12) 0.808519(8) 0.787828(9) 0.01465(3) Uani 1 1 d .
Ir2 Ir 0.985045(12) 0.805032(8) 0.738494(9) 0.01605(4) Uani 1 1 d .
N1 N 0.8419(3) 0.87484(19) 0.6668(2) 0.0198(7) Uani 1 1 d .
N2 N 0.6517(3) 0.90978(19) 0.6180(2) 0.0213(7) Uani 1 1 d .
N3 N 1.1194(3) 0.89789(18) 0.9131(2) 0.0190(6) Uani 1 1 d .
N4 N 0.9256(3) 0.87056(18) 0.8647(2) 0.0174(6) Uani 1 1 d .

loop_
_atom_site_aniso_label
_atom_site_aniso_U_11
_atom_site_aniso_U_22
_atom_site_aniso_U_33
_atom_site_aniso_U_23
_atom_site_aniso_U_13
_atom_site_aniso_U_12
C1 0.0131(16) 0.0195(18) 0.0158(17) 0.0022(14) 0.0050(14) 0.0004(13)
C2 0.024(2) 0.038(3) 0.021(2) 0.0145(18) 0.0122(17) 0.0032(18)
C3 0.028(2) 0.038(3) 0.024(2) 0.0164(19) 0.0117(18) 0.0060(19)
C4 0.0179(17) 0.0214(19) 0.0164(17) 0.0050(15) 0.0064(14) 0.0048(14)
C5 0.021(2) 0.025(2) 0.022(2) 0.0010(16) 0.0074(16) 0.0042(15)
C6 0.022(2) 0.029(2) 0.031(2) 0.0033(19) 0.0093(18) 0.0030(17)
C7 0.026(2) 0.030(2) 0.041(3) 0.010(2) 0.021(2) 0.0079(18)
C8 0.040(3) 0.031(2) 0.032(2) 0.0046(19) 0.025(2) 0.012(2)
C9 0.030(2) 0.024(2) 0.021(2) 0.0026(16) 0.0111(18) 0.0039(17)
C10 0.034(3) 0.047(3) 0.036(3) -0.015(2) 0.014(2) 0.002(2)
C11 0.035(3) 0.050(4) 0.082(5) 0.012(3) 0.038(3) 0.009(2)
C12 0.048(3) 0.043(3) 0.035(3) -0.015(2) 0.014(3) -0.004(3)
C13 0.022(2) 0.025(2) 0.025(2) -0.0032(17) 0.0108(17) -0.0076(16)
C14 0.0139(17) 0.025(2) 0.032(2) 0.0044(17) 0.0085(17) -0.0024(14)
C15 0.024(2) 0.031(2) 0.052(3) -0.005(2) 0.024(2) -0.0026(18)
C16 0.041(3) 0.041(3) 0.044(3) 0.007(2) 0.034(3) -0.004(2)
C17 0.033(2) 0.032(2) 0.0186(19) 0.0081(17) 0.0165(18) -0.0016(18)
C18 0.025(2) 0.033(2) 0.021(2) 0.0092(17) 0.0112(17) 0.0019(17)
C19 0.034(3) 0.025(2) 0.040(3) 0.010(2) 0.018(2) 0.0045(18)
C20 0.028(2) 0.023(2) 0.041(3) 0.0019(19) 0.017(2) -0.0026(17)
C21 0.0147(16) 0.0175(17) 0.0127(16) 0.0000(13) 0.0052(13) -0.0007(13)
C22 0.027(2) 0.027(2) 0.0176(18) -0.0088(16) 0.0091(16) -0.0030(17)
C23 0.028(2) 0.028(2) 0.022(2) -0.0067(16) 0.0143(17) 0.0006(17)
C24 0.0157(17) 0.0199(19) 0.0189(18) -0.0028(14) 0.0045(15) -0.0050(14)
C25 0.0194(19) 0.024(2) 0.022(2) 0.0009(16) 0.0048(16) -0.0026(15)
C26 0.0172(19) 0.029(2) 0.028(2) -0.0023(18) 0.0049(17) -0.0015(16)
C27 0.022(2) 0.027(2) 0.034(2) -0.0112(19) 0.0136(18) -0.0092(17)
C28 0.032(2) 0.028(2) 0.031(2) -0.0016(18) 0.018(2) -0.0085(18)
C29 0.023(2) 0.0175(18) 0.0223(19) 0.0003(15) 0.0073(16) -0.0036(15)
C30 0.027(2) 0.050(3) 0.029(2) 0.017(2) 0.007(2) 0.003(2)
C31 0.027(2) 0.043(3) 0.055(3) -0.015(3) 0.024(2) -0.012(2)
C32 0.032(2) 0.029(2) 0.036(3) 0.014(2) 0.007(2) -0.0009(19)
C33 0.0198(19) 0.025(2) 0.029(2) -0.0044(17) 0.0074(17) 0.0077(15)
C34 0.0159(19) 0.028(2) 0.041(3) -0.013(2) 0.0076(19) 0.0024(16)
C35 0.025(2) 0.046(3) 0.064(4) -0.015(3) 0.025(3) -0.004(2)
C36 0.042(3) 0.051(3) 0.058(4) -0.018(3) 0.040(3) -0.004(2)
C37 0.034(2) 0.042(3) 0.025(2) -0.0095(19) 0.022(2) -0.001(2)
C38 0.022(2) 0.040(3) 0.021(2) -0.0130(18) 0.0124(17) -0.0058(18)
C39 0.033(3) 0.032(3) 0.038(3) -0.017(2) 0.020(2) -0.0087(19)
C40 0.028(2) 0.027(2) 0.044(3) -0.010(2) 0.016(2) -0.0008(18)
Ir1 0.01242(6) 0.01892(7) 0.01273(6) 0.00203(5) 0.00626(5) 0.00041(5)
Ir2 0.01156(6) 0.02269(7) 0.01322(6) -0.00321(5) 0.00555(5) 0.00007(5)
N1 0.0157(15) 0.0289(18) 0.0160(15) 0.0053(13) 0.0087(13) 0.0014(13)
N2 0.0158(15) 0.0263(18) 0.0195(16) 0.0071(14) 0.0068(13) 0.0043(13)
N3 0.0164(15) 0.0203(16) 0.0187(16) -0.0048(13) 0.0073(13) -0.0032(12)
N4 0.0162(15) 0.0214(16) 0.0135(14) -0.0022(12) 0.0065(12) 0.0002(12)

loop_
_atom_type_symbol
_atom_type_description
_atom_type_scat_dispersion_real
_atom_type_scat_dispersion_imag
_atom_type_scat_source
C C 0.0033 0.0016 'International Tables Vol C Tables 4.2.6.8 and 6.1.1.4'
H H 0.0000 0.0000 'International Tables Vol C Tables 4.2.6.8 and 6.1.1.4'
Ir Ir -1.4442 7.9887 'International Tables Vol C Tables 4.2.6.8 and 6.1.1.4'
N N 0.0061 0.0033 'International Tables Vol C Tables 4.2.6.8 and 6.1.1.4'

loop_
_geom_angle_atom_site_label_1
_geom_angle_atom_site_label_2
_geom_angle_atom_site_label_3
_geom_angle
N1 C1 N2 106.1(3)
N1 C1 Ir1 116.3(3)
N2 C1 Ir1 137.6(3)
C3 C2 N1 108.5(4)
C3 C2 H2 125.8
N1 C2 H2 125.8
C2 C3 N2 106.4(4)
C2 C3 H3 126.8
N2 C3 H3 126.8
C9 C4 C5 122.0(4)
C9 C4 N2 119.9(4)
C5 C4 N2 118.1(4)
C6 C5 C4 117.4(4)
C6 C5 C10 121.0(4)
C4 C5 C10 121.6(4)
C7 C6 C5 122.5(5)
C7 C6 H6 118.8
C5 C6 H6 118.8
C6 C7 C8 118.2(4)
C6 C7 C11 120.7(5)
C8 C7 C11 121.1(5)
C7 C8 C9 122.4(4)
C7 C8 H8 118.8
C9 C8 H8 118.8
C4 C9 C8 117.6(4)
C4 C9 C12 120.9(4)
C8 C9 C12 121.5(4)
C5 C10 H10A 109.5
C5 C10 H10B 109.5
H10A C10 H10B 109.5
C5 C10 H10C 109.5
H10A C10 H10C 109.5
H10B C10 H10C 109.5
C7 C11 H11A 109.5
C7 C11 H11B 109.5
H11A C11 H11B 109.5
C7 C11 H11C 109.5
H11A C11 H11C 109.5
H11B C11 H11C 109.5
C9 C12 H12A 109.5
C9 C12 H12B 109.5
H12A C12 H12B 109.5
C9 C12 H12C 109.5
H12A C12 H12C 109.5
H12B C12 H12C 109.5
C14 C13 C20 122.3(4)
C14 C13 Ir1 70.2(2)
C20 C13 Ir1 114.3(3)
C14 C13 H13 118.8
C20 C13 H13 118.8
Ir1 C13 H13 85.7
C13 C14 C15 123.0(4)
C13 C14 Ir1 70.9(2)
C15 C14 Ir1 111.7(3)
C13 C14 H14 118.5
C15 C14 H14 118.5
Ir1 C14 H14 87.4
C14 C15 C16 114.1(4)
C14 C15 H15A 108.7
C16 C15 H15A 108.7
C14 C15 H15B 108.7
C16 C15 H15B 108.7
H15A C15 H15B 107.6
C15 C16 C17 112.9(4)
C15 C16 H16A 109.0
C17 C16 H16A 109.0
C15 C16 H16B 109.0
C17 C16 H16B 109.0
H16A C16 H16B 107.8
C18 C17 C16 122.8(5)
C18 C17 Ir1 70.9(2)
C16 C17 Ir1 112.4(3)
C18 C17 H17 118.6
C16 C17 H17 118.6
Ir1 C17 H17 86.7
C17 C18 C19 124.7(4)
C17 C18 Ir1 71.5(2)
C19 C18 Ir1 111.1(3)
C17 C18 H18 117.7
C19 C18 H18 117.7
Ir1 C18 H18 87.4
C18 C19 C20 113.0(4)
C18 C19 H19A 109.0
C20 C19 H19A 109.0
C18 C19 H19B 109.0
C20 C19 H19B 109.0
H19A C19 H19B 107.8
C13 C20 C19 112.2(4)
C13 C20 H20A 109.2
C19 C20 H20A 109.2
C13 C20 H20B 109.2
C19 C20 H20B 109.2
H20A C20 H20B 107.9
N4 C21 N3 106.7(3)
N4 C21 Ir2 117.4(3)
N3 C21 Ir2 135.9(3)
C23 C22 N3 106.4(4)
C23 C22 H22 126.8
N3 C22 H22 126.8
C22 C23 N4 108.3(4)
C22 C23 H23 125.9
N4 C23 H23 125.9
C29 C24 C25 121.6(4)
C29 C24 N3 119.4(4)
C25 C24 N3 118.9(4)
C26 C25 C24 118.1(4)
C26 C25 C30 120.6(4)
C24 C25 C30 121.3(4)
C27 C26 C25 121.9(4)
C27 C26 H26 119.0
C25 C26 H26 119.0
C26 C27 C28 118.4(4)
C26 C27 C31 120.8(5)
C28 C27 C31 120.8(5)
C27 C28 C29 122.1(4)
C27 C28 H28 118.9
C29 C28 H28 118.9
C24 C29 C28 117.8(4)
C24 C29 C32 121.2(4)
C28 C29 C32 120.9(4)
C25 C30 H30A 109.5
C25 C30 H30B 109.5
H30A C30 H30B 109.5
C25 C30 H30C 109.5
H30A C30 H30C 109.5
H30B C30 H30C 109.5
C27 C31 H31A 109.5
C27 C31 H31B 109.5
H31A C31 H31B 109.5
C27 C31 H31C 109.5
H31A C31 H31C 109.5
H31B C31 H31C 109.5
C29 C32 H32A 109.5
C29 C32 H32B 109.5
H32A C32 H32B 109.5
C29 C32 H32C 109.5
H32A C32 H32C 109.5
H32B C32 H32C 109.5
C34 C33 C40 122.3(4)
C34 C33 Ir2 70.1(3)
C40 C33 Ir2 113.8(3)
C34 C33 H33 118.9
C40 C33 H33 118.9
Ir2 C33 H33 86.3
C33 C34 C35 124.0(4)
C33 C34 Ir2 71.4(2)
C35 C34 Ir2 111.2(4)
C33 C34 H34 118.0
C35 C34 H34 118.0
Ir2 C34 H34 87.5
C34 C35 C36 113.9(4)
C34 C35 H35A 108.8
C36 C35 H35A 108.8
C34 C35 H35B 108.8
C36 C35 H35B 108.8
H35A C35 H35B 107.7
C37 C36 C35 113.0(4)
C37 C36 H36A 109.0
C35 C36 H36A 109.0
C37 C36 H36B 109.0
C35 C36 H36B 109.0
H36A C36 H36B 107.8
C38 C37 C36 123.4(5)
C38 C37 Ir2 70.9(2)
C36 C37 Ir2 112.3(3)
C38 C37 H37 118.3
C36 C37 H37 118.3
Ir2 C37 H37 86.9
C37 C38 C39 124.7(4)
C37 C38 Ir2 71.5(3)
C39 C38 Ir2 111.0(3)
C37 C38 H38 117.7
C39 C38 H38 117.7
Ir2 C38 H38 87.4
C38 C39 C40 113.0(4)
C38 C39 H39A 109.0
C40 C39 H39A 109.0
C38 C39 H39B 109.0
C40 C39 H39B 109.0
H39A C39 H39B 107.8
C33 C40 C39 112.6(4)
C33 C40 H40A 109.1
C39 C40 H40A 109.1
C33 C40 H40B 109.1
C39 C40 H40B 109.1
H40A C40 H40B 107.8
C1 Ir1 N4 86.91(14)
C1 Ir1 C14 93.54(16)
N4 Ir1 C14 159.01(16)
C1 Ir1 C13 97.38(16)
N4 Ir1 C13 161.72(16)
C14 Ir1 C13 38.87(17)
C1 Ir1 C18 160.11(16)
N4 Ir1 C18 88.70(16)
C14 Ir1 C18 97.44(17)
C13 Ir1 C18 81.24(18)
C1 Ir1 C17 161.87(17)
N4 Ir1 C17 91.13(16)
C14 Ir1 C17 81.95(18)
C13 Ir1 C17 90.11(18)
C18 Ir1 C17 37.52(17)
C1 Ir1 Ir2 63.95(11)
N4 Ir1 Ir2 64.09(9)
C14 Ir1 Ir2 134.28(13)
C13 Ir1 Ir2 101.81(12)
C18 Ir1 Ir2 96.76(12)
C17 Ir1 Ir2 130.63(12)
C21 Ir2 N1 86.62(14)
C21 Ir2 C34 93.35(17)
N1 Ir2 C34 158.89(18)
C21 Ir2 C33 97.63(16)
N1 Ir2 C33 162.20(16)
C34 Ir2 C33 38.56(18)
C21 Ir2 C38 160.66(16)
N1 Ir2 C38 89.08(17)
C34 Ir2 C38 97.36(18)
C33 Ir2 C38 81.20(18)
C21 Ir2 C37 161.24(18)
N1 Ir2 C37 91.32(17)
C34 Ir2 C37 81.96(19)
C33 Ir2 C37 90.01(19)
C38 Ir2 C37 37.60(17)
C21 Ir2 Ir1 63.58(10)
N1 Ir2 Ir1 64.35(9)
C34 Ir2 Ir1 133.83(15)
C33 Ir2 Ir1 102.02(13)
C38 Ir2 Ir1 97.62(12)
C37 Ir2 Ir1 131.54(13)
C1 N1 C2 109.3(3)
C1 N1 Ir2 114.7(3)
C2 N1 Ir2 134.5(3)
C1 N2 C3 109.7(3)
C1 N2 C4 127.2(3)
C3 N2 C4 123.1(3)
C21 N3 C22 109.1(3)
C21 N3 C24 126.9(3)
C22 N3 C24 124.0(3)
C21 N4 C23 109.6(3)
C21 N4 Ir1 114.3(3)
C23 N4 Ir1 134.9(3)

loop_
_geom_bond_atom_site_label_1
_geom_bond_atom_site_label_2
_geom_bond_distance
C1 N1 1.349(5)
C1 N2 1.373(5)
C1 Ir1 2.058(4)
C2 C3 1.346(6)
C2 N1 1.383(5)
C2 H2 0.9500
C3 N2 1.386(5)
C3 H3 0.9500
C4 C9 1.392(6)
C4 C5 1.403(6)
C4 N2 1.439(5)
C5 C6 1.394(6)
C5 C10 1.499(7)
C6 C7 1.378(7)
C6 H6 0.9500
C7 C8 1.386(7)
C7 C11 1.512(7)
C8 C9 1.393(6)
C8 H8 0.9500
C9 C12 1.510(7)
C10 H10A 0.9800
C10 H10B 0.9800
C10 H10C 0.9800
C11 H11A 0.9800
C11 H11B 0.9800
C11 H11C 0.9800
C12 H12A 0.9800
C12 H12B 0.9800
C12 H12C 0.9800
C13 C14 1.409(6)
C13 C20 1.529(6)
C13 Ir1 2.121(4)
C13 H13 0.9500
C14 C15 1.512(7)
C14 Ir1 2.112(4)
C14 H14 0.9500
C15 C16 1.525(8)
C15 H15A 0.9900
C15 H15B 0.9900
C16 C17 1.525(6)
C16 H16A 0.9900
C16 H16B 0.9900
C17 C18 1.390(6)
C17 Ir1 2.166(4)
C17 H17 0.9500
C18 C19 1.509(7)
C18 Ir1 2.158(4)
C18 H18 0.9500
C19 C20 1.531(7)
C19 H19A 0.9900
C19 H19B 0.9900
C20 H20A 0.9900
C20 H20B 0.9900
C21 N4 1.335(5)
C21 N3 1.378(5)
C21 Ir2 2.043(4)
C22 C23 1.352(6)
C22 N3 1.389(5)
C22 H22 0.9500
C23 N4 1.381(5)
C23 H23 0.9500
C24 C29 1.396(6)
C24 C25 1.401(6)
C24 N3 1.434(5)
C25 C26 1.394(6)
C25 C30 1.502(6)
C26 C27 1.384(7)
C26 H26 0.9500
C27 C28 1.389(7)
C27 C31 1.513(6)
C28 C29 1.396(6)
C28 H28 0.9500
C29 C32 1.502(6)
C30 H30A 0.9800
C30 H30B 0.9800
C30 H30C 0.9800
C31 H31A 0.9800
C31 H31B 0.9800
C31 H31C 0.9800
C32 H32A 0.9800
C32 H32B 0.9800
C32 H32C 0.9800
C33 C34 1.404(7)
C33 C40 1.525(6)
C33 Ir2 2.135(4)
C33 H33 0.9500
C34 C35 1.505(7)
C34 Ir2 2.118(4)
C34 H34 0.9500
C35 C36 1.536(8)
C35 H35A 0.9900
C35 H35B 0.9900
C36 C37 1.514(7)
C36 H36A 0.9900
C36 H36B 0.9900
C37 C38 1.395(6)
C37 Ir2 2.168(4)
C37 H37 0.9500
C38 C39 1.509(7)
C38 Ir2 2.159(4)
C38 H38 0.9500
C39 C40 1.529(7)
C39 H39A 0.9900
C39 H39B 0.9900
C40 H40A 0.9900
C40 H40B 0.9900
Ir1 N4 2.068(3)
Ir1 Ir2 3.1407(2)
Ir2 N1 2.067(3)

loop_
_geom_torsion_atom_site_label_1
_geom_torsion_atom_site_label_2
_geom_torsion_atom_site_label_3
_geom_torsion_atom_site_label_4
_geom_torsion
N1 C2 C3 N2 -1.1(6)
C9 C4 C5 C6 -1.8(6)
N2 C4 C5 C6 178.2(4)
C9 C4 C5 C10 180.0(5)
N2 C4 C5 C10 0.0(6)
C4 C5 C6 C7 0.8(7)
C10 C5 C6 C7 179.0(5)
C5 C6 C7 C8 0.6(7)
C5 C6 C7 C11 -179.5(5)
C6 C7 C8 C9 -1.1(7)
C11 C7 C8 C9 179.0(5)
C5 C4 C9 C8 1.4(6)
N2 C4 C9 C8 -178.6(4)
C5 C4 C9 C12 -178.1(4)
N2 C4 C9 C12 1.8(6)
C7 C8 C9 C4 0.1(7)
C7 C8 C9 C12 179.6(5)
C20 C13 C14 C15 2.9(7)
Ir1 C13 C14 C15 -104.0(4)
C20 C13 C14 Ir1 106.8(4)
C13 C14 C15 C16 51.1(6)
Ir1 C14 C15 C16 -29.6(5)
C14 C15 C16 C17 25.6(6)
C15 C16 C17 C18 -90.6(5)
C15 C16 C17 Ir1 -9.5(5)
C16 C17 C18 C19 1.6(7)
Ir1 C17 C18 C19 -103.3(4)
C16 C17 C18 Ir1 104.9(4)
C17 C18 C19 C20 50.1(6)
Ir1 C18 C19 C20 -31.5(5)
C14 C13 C20 C19 -93.2(5)
Ir1 C13 C20 C19 -12.0(5)
C18 C19 C20 C13 28.6(6)
N3 C22 C23 N4 -1.4(5)
C29 C24 C25 C26 -0.1(6)
N3 C24 C25 C26 -179.7(4)
C29 C24 C25 C30 -177.8(4)
N3 C24 C25 C30 2.6(6)
C24 C25 C26 C27 0.0(7)
C30 C25 C26 C27 177.7(5)
C25 C26 C27 C28 -0.2(7)
C25 C26 C27 C31 179.2(4)
C26 C27 C28 C29 0.6(7)
C31 C27 C28 C29 -178.8(4)
C25 C24 C29 C28 0.5(6)
N3 C24 C29 C28 -180.0(4)
C25 C24 C29 C32 179.9(4)
N3 C24 C29 C32 -0.6(6)
C27 C28 C29 C24 -0.7(7)
C27 C28 C29 C32 179.9(4)
C40 C33 C34 C35 2.8(7)
Ir2 C33 C34 C35 -103.4(5)
C40 C33 C34 Ir2 106.2(4)
C33 C34 C35 C36 50.2(7)
Ir2 C34 C35 C36 -31.1(6)
C34 C35 C36 C37 26.5(7)
C35 C36 C37 C38 -90.3(6)
C35 C36 C37 Ir2 -9.2(6)
C36 C37 C38 C39 1.4(7)
Ir2 C37 C38 C39 -103.2(4)
C36 C37 C38 Ir2 104.6(5)
C37 C38 C39 C40 49.7(6)
Ir2 C38 C39 C40 -31.9(5)
C34 C33 C40 C39 -93.1(5)
Ir2 C33 C40 C39 -12.5(5)
C38 C39 C40 C33 29.2(6)
N1 C1 Ir1 N4 56.0(3)
N2 C1 Ir1 N4 -126.3(4)
N1 C1 Ir1 C14 -145.1(3)
N2 C1 Ir1 C14 32.7(5)
N1 C1 Ir1 C13 -106.2(3)
N2 C1 Ir1 C13 71.6(5)
N1 C1 Ir1 C18 -21.5(7)
N2 C1 Ir1 C18 156.2(5)
N1 C1 Ir1 C17 140.1(5)
N2 C1 Ir1 C17 -42.1(8)
N1 C1 Ir1 Ir2 -6.6(3)
N2 C1 Ir1 Ir2 171.2(5)
C13 C14 Ir1 C1 97.4(3)
C15 C14 Ir1 C1 -143.8(3)
C13 C14 Ir1 N4 -172.0(4)
C15 C14 Ir1 N4 -53.2(6)
C15 C14 Ir1 C13 118.9(4)
C13 C14 Ir1 C18 -66.0(3)
C15 C14 Ir1 C18 52.9(3)
C13 C14 Ir1 C17 -100.3(3)
C15 C14 Ir1 C17 18.6(3)
C13 C14 Ir1 Ir2 41.0(3)
C15 C14 Ir1 Ir2 159.9(2)
C14 C13 Ir1 C1 -86.5(3)
C20 C13 Ir1 C1 156.1(3)
C14 C13 Ir1 N4 170.9(4)
C20 C13 Ir1 N4 53.5(6)
C20 C13 Ir1 C14 -117.4(4)
C14 C13 Ir1 C18 113.6(3)
C20 C13 Ir1 C18 -3.9(3)
C14 C13 Ir1 C17 77.0(3)
C20 C13 Ir1 C17 -40.5(3)
C14 C13 Ir1 Ir2 -151.3(2)
C20 C13 Ir1 Ir2 91.3(3)
C17 C18 Ir1 C1 170.8(4)
C19 C18 Ir1 C1 -68.3(6)
C17 C18 Ir1 N4 93.6(3)
C19 C18 Ir1 N4 -145.5(3)
C17 C18 Ir1 C14 -66.3(3)
C19 C18 Ir1 C14 54.7(3)
C17 C18 Ir1 C13 -101.8(3)
C19 C18 Ir1 C13 19.2(3)
C19 C18 Ir1 C17 121.0(5)
C17 C18 Ir1 Ir2 157.3(3)
C19 C18 Ir1 Ir2 -81.8(3)
C18 C17 Ir1 C1 -169.9(5)
C16 C17 Ir1 C1 71.6(7)
C18 C17 Ir1 N4 -86.4(3)
C16 C17 Ir1 N4 155.1(4)
C18 C17 Ir1 C14 113.5(3)
C16 C17 Ir1 C14 -5.0(4)
C18 C17 Ir1 C13 75.4(3)
C16 C17 Ir1 C13 -43.1(4)
C16 C17 Ir1 C18 -118.5(5)
C18 C17 Ir1 Ir2 -30.4(3)
C16 C17 Ir1 Ir2 -148.9(3)
N4 C21 Ir2 N1 56.7(3)
N3 C21 Ir2 N1 -124.1(4)
N4 C21 Ir2 C34 -144.5(3)
N3 C21 Ir2 C34 34.7(4)
N4 C21 Ir2 C33 -105.9(3)
N3 C21 Ir2 C33 73.2(4)
N4 C21 Ir2 C38 -20.8(7)
N3 C21 Ir2 C38 158.4(5)
N4 C21 Ir2 C37 140.8(5)
N3 C21 Ir2 C37 -40.0(8)
N4 C21 Ir2 Ir1 -6.3(2)
N3 C21 Ir2 Ir1 172.9(4)
C33 C34 Ir2 C21 98.0(3)
C35 C34 Ir2 C21 -141.8(4)
C33 C34 Ir2 N1 -172.7(4)
C35 C34 Ir2 N1 -52.5(6)
C35 C34 Ir2 C33 120.1(5)
C33 C34 Ir2 C38 -65.8(3)
C35 C34 Ir2 C38 54.3(4)
C33 C34 Ir2 C37 -100.2(3)
C35 C34 Ir2 C37 19.9(4)
C33 C34 Ir2 Ir1 42.2(3)
C35 C34 Ir2 Ir1 162.4(3)
C34 C33 Ir2 C21 -85.8(3)
C40 C33 Ir2 C21 156.8(3)
C34 C33 Ir2 N1 171.4(4)
C40 C33 Ir2 N1 53.9(7)
C40 C33 Ir2 C34 -117.5(5)
C34 C33 Ir2 C38 113.7(3)
C40 C33 Ir2 C38 -3.7(3)
C34 C33 Ir2 C37 77.0(3)
C40 C33 Ir2 C37 -40.4(4)
C34 C33 Ir2 Ir1 -150.3(3)
C40 C33 Ir2 Ir1 92.3(3)
C37 C38 Ir2 C21 170.4(4)
C39 C38 Ir2 C21 -68.6(6)
C37 C38 Ir2 N1 93.4(3)
C39 C38 Ir2 N1 -145.7(3)
C37 C38 Ir2 C34 -66.5(3)
C39 C38 Ir2 C34 54.5(3)
C37 C38 Ir2 C33 -101.6(3)
C39 C38 Ir2 C33 19.3(3)
C39 C38 Ir2 C37 120.9(5)
C37 C38 Ir2 Ir1 157.3(3)
C39 C38 Ir2 Ir1 -81.7(3)
C38 C37 Ir2 C21 -170.1(5)
C36 C37 Ir2 C21 70.7(7)
C38 C37 Ir2 N1 -86.8(3)
C36 C37 Ir2 N1 154.1(4)
C38 C37 Ir2 C34 113.3(3)
C36 C37 Ir2 C34 -5.8(4)
C38 C37 Ir2 C33 75.5(3)
C36 C37 Ir2 C33 -43.7(4)
C36 C37 Ir2 C38 -119.2(5)
C38 C37 Ir2 Ir1 -30.7(4)
C36 C37 Ir2 Ir1 -149.9(3)
C1 Ir1 Ir2 C21 103.81(17)
N4 Ir1 Ir2 C21 3.98(16)
C14 Ir1 Ir2 C21 171.4(2)
C13 Ir1 Ir2 C21 -163.68(17)
C18 Ir1 Ir2 C21 -81.26(17)
C17 Ir1 Ir2 C21 -63.2(2)
C1 Ir1 Ir2 N1 4.28(17)
N4 Ir1 Ir2 N1 -95.55(15)
C14 Ir1 Ir2 N1 71.9(2)
C13 Ir1 Ir2 N1 96.80(17)
C18 Ir1 Ir2 N1 179.22(17)
C17 Ir1 Ir2 N1 -162.7(2)
C1 Ir1 Ir2 C34 171.1(2)
N4 Ir1 Ir2 C34 71.2(2)
C14 Ir1 Ir2 C34 -121.3(2)
C13 Ir1 Ir2 C34 -96.4(2)
C18 Ir1 Ir2 C34 -14.0(2)
C17 Ir1 Ir2 C34 4.1(2)
C1 Ir1 Ir2 C33 -163.57(17)
N4 Ir1 Ir2 C33 96.60(16)
C14 Ir1 Ir2 C33 -96.0(2)
C13 Ir1 Ir2 C33 -71.06(18)
C18 Ir1 Ir2 C33 11.36(18)
C17 Ir1 Ir2 C33 29.4(2)
C1 Ir1 Ir2 C38 -81.00(18)
N4 Ir1 Ir2 C38 179.17(17)
C14 Ir1 Ir2 C38 -13.4(2)
C13 Ir1 Ir2 C38 11.51(19)
C18 Ir1 Ir2 C38 93.93(19)
C17 Ir1 Ir2 C38 112.0(2)
C1 Ir1 Ir2 C37 -62.7(2)
N4 Ir1 Ir2 C37 -162.5(2)
C14 Ir1 Ir2 C37 4.9(3)
C13 Ir1 Ir2 C37 29.8(2)
C18 Ir1 Ir2 C37 112.2(2)
C17 Ir1 Ir2 C37 130.3(3)
N2 C1 N1 C2 -0.2(5)
Ir1 C1 N1 C2 178.2(3)
N2 C1 N1 Ir2 -168.5(3)
Ir1 C1 N1 Ir2 10.0(4)
C3 C2 N1 C1 0.8(6)
C3 C2 N1 Ir2 165.8(4)
C21 Ir2 N1 C1 -68.7(3)
C34 Ir2 N1 C1 -159.2(4)
C33 Ir2 N1 C1 35.8(7)
C38 Ir2 N1 C1 92.4(3)
C37 Ir2 N1 C1 130.0(3)
Ir1 Ir2 N1 C1 -6.5(2)
C21 Ir2 N1 C2 127.0(4)
C34 Ir2 N1 C2 36.4(7)
C33 Ir2 N1 C2 -128.5(6)
C38 Ir2 N1 C2 -71.9(4)
C37 Ir2 N1 C2 -34.4(4)
Ir1 Ir2 N1 C2 -170.8(5)
N1 C1 N2 C3 -0.4(5)
Ir1 C1 N2 C3 -178.4(4)
N1 C1 N2 C4 177.7(4)
Ir1 C1 N2 C4 -0.2(7)
C2 C3 N2 C1 0.9(5)
C2 C3 N2 C4 -177.3(4)
C9 C4 N2 C1 76.3(6)
C5 C4 N2 C1 -103.8(5)
C9 C4 N2 C3 -105.8(5)
C5 C4 N2 C3 74.2(6)
N4 C21 N3 C22 -0.2(4)
Ir2 C21 N3 C22 -179.4(3)
N4 C21 N3 C24 -178.0(4)
Ir2 C21 N3 C24 2.8(7)
C23 C22 N3 C21 0.9(5)
C23 C22 N3 C24 178.8(4)
C29 C24 N3 C21 65.5(6)
C25 C24 N3 C21 -114.9(5)
C29 C24 N3 C22 -112.0(5)
C25 C24 N3 C22 67.6(6)
N3 C21 N4 C23 -0.7(4)
Ir2 C21 N4 C23 178.7(3)
N3 C21 N4 Ir1 -170.1(2)
Ir2 C21 N4 Ir1 9.4(4)
C22 C23 N4 C21 1.3(5)
C22 C23 N4 Ir1 167.6(3)
C1 Ir1 N4 C21 -68.4(3)
C14 Ir1 N4 C21 -160.2(4)
C13 Ir1 N4 C21 35.9(6)
C18 Ir1 N4 C21 92.2(3)
C17 Ir1 N4 C21 129.6(3)
Ir2 Ir1 N4 C21 -6.0(2)
C1 Ir1 N4 C23 125.8(4)
C14 Ir1 N4 C23 34.0(7)
C13 Ir1 N4 C23 -129.9(5)
C18 Ir1 N4 C23 -73.6(4)
C17 Ir1 N4 C23 -36.2(4)
Ir2 Ir1 N4 C23 -171.8(4)
